data_7007408
loop_
_publ_author_name
'Salmon, Lionel'
'Thu\'ery, Pierre'
'Ephritikhine, Michel'

_publ_section_title
;
 Synthesis and crystal structure of uranium(IV) complexes with
 calix[n]arenes (n = 4, 6 and 8): mononuclear, polynuclear and 1D
 polymeric species.
;
_journal_issue 30
_journal_name_full 'Dalton transactions (Cambridge, England : 2003)'
_journal_page_first 3629
_journal_page_last 3637
_journal_paper_doi 10.1039/b604712b
_journal_year 2006
_chemical_formula_sum 'C77 H69 Cl6 N7 O6 U2'
_chemical_formula_weight 1877.15
_space_group_IT_number 15
_symmetry_cell_setting monoclinic
_symmetry_space_group_name_Hall '-C 2yc'
_symmetry_space_group_name_H-M 'C 1 2/c 1'
_atom_sites_solution_hydrogens geom
_atom_sites_solution_primary direct
_atom_sites_solution_secondary difmap
_audit_creation_method SHELXL-97
_cell_angle_alpha 90.00
_cell_angle_beta 118.024(2)
_cell_angle_gamma 90.00
_cell_formula_units_Z 4
_cell_length_a 26.0764(8)
_cell_length_b 12.8301(4)
_cell_length_c 24.7114(7)
_cell_measurement_reflns_used 58951
_cell_measurement_temperature 100(2)
_cell_measurement_theta_max 25.68
_cell_measurement_theta_min 2.97
_cell_volume 7298.2(4)
_computing_cell_refinement 'DENZO-SMN (Otwinowski & Minor, 1997)'
_computing_data_collection 'Kappa-CCD software (Nonius B.V., 1998)'
_computing_data_reduction 'DENZO-SMN (Otwinowski & Minor, 1997)'
_computing_molecular_graphics 'SHELXTL (Sheldrick, 1999)'
_computing_publication_material 'SHELXTL (Sheldrick, 1999); PLATON (Spek, 2003)'
_computing_structure_refinement 'SHELXL-97 (Sheldrick, 1997)'
_computing_structure_solution 'SHELXS-97 (Sheldrick, 1997)'
_diffrn_ambient_temperature 100(2)
_diffrn_measured_fraction_theta_full 0.998
_diffrn_measured_fraction_theta_max 0.998
_diffrn_measurement_device_type 'Nonius Kappa-CCD area-detector diffractometer'
_diffrn_measurement_method 'two \f and two \w scans with 2\% steps'
_diffrn_radiation_monochromator graphite
_diffrn_radiation_source 'fine-focus sealed tube'
_diffrn_radiation_type MoK\a
_diffrn_radiation_wavelength 0.71073
_diffrn_reflns_av_R_equivalents 0.0594
_diffrn_reflns_av_sigmaI/netI 0.0237
_diffrn_reflns_limit_h_max 31
_diffrn_reflns_limit_h_min 0
_diffrn_reflns_limit_k_max 15
_diffrn_reflns_limit_k_min 0
_diffrn_reflns_limit_l_max 26
_diffrn_reflns_limit_l_min -30
_diffrn_reflns_number 58951
_diffrn_reflns_theta_full 25.68
_diffrn_reflns_theta_max 25.68
_diffrn_reflns_theta_min 2.97
_diffrn_standards_decay_% 0
_diffrn_standards_interval_time 0
_exptl_absorpt_coefficient_mu 4.710
_exptl_absorpt_correction_T_max 0.568
_exptl_absorpt_correction_T_min 0.451
_exptl_absorpt_correction_type refdelf
_exptl_absorpt_process_details 'program DELABS from PLATON (Spek, 2003)'
_exptl_crystal_colour 'translucent light green'
_exptl_crystal_density_diffrn 1.708
_exptl_crystal_density_meas ?
_exptl_crystal_description parallelepiped
_exptl_crystal_F_000 3656
_exptl_crystal_size_max 0.17
_exptl_crystal_size_mid 0.12
_exptl_crystal_size_min 0.12
_refine_diff_density_max 0.655
_refine_diff_density_min -1.191
_refine_diff_density_rms 0.107
_refine_ls_extinction_method none
_refine_ls_goodness_of_fit_ref 1.131
_refine_ls_hydrogen_treatment constr
_refine_ls_matrix_type full
_refine_ls_number_parameters 481
_refine_ls_number_reflns 6923
_refine_ls_number_restraints 18
_refine_ls_restrained_S_all 1.139
_refine_ls_R_factor_all 0.0382
_refine_ls_R_factor_gt 0.0284
_refine_ls_shift/su_max 0.001
_refine_ls_shift/su_mean 0.000
_refine_ls_structure_factor_coef Fsqd
_refine_ls_weighting_details 'calc w=1/[\s^2^(Fo^2^)+(0.0334P)^2^+31.1376P] where P=(Fo^2^+2Fc^2^)/3'
_refine_ls_weighting_scheme calc
_refine_ls_wR_factor_gt 0.0727
_refine_ls_wR_factor_ref 0.0766
_reflns_number_gt 5851
_reflns_number_total 6923
_reflns_threshold_expression >2sigma(I)
_cod_data_source_file b604712b.txt
_cod_data_source_block 5.3py
_cod_original_sg_symbol_H-M 'C 2/c'
_cod_database_code 7007408

loop_
_symmetry_equiv_pos_as_xyz
'x, y, z'
'-x, y, -z+1/2'
'x+1/2, y+1/2, z'
'-x+1/2, y+1/2, -z+1/2'
'-x, -y, -z'
'x, -y, z-1/2'
'-x+1/2, -y+1/2, -z'
'x+1/2, -y+1/2, z-1/2'

loop_
_atom_site_label
_atom_site_type_symbol
_atom_site_fract_x
_atom_site_fract_y
_atom_site_fract_z
_atom_site_U_iso_or_equiv
_atom_site_adp_type
_atom_site_occupancy
_atom_site_symmetry_multiplicity
_atom_site_calc_flag
_atom_site_refinement_flags
_atom_site_disorder_assembly
_atom_site_disorder_group
U U 0.133498(6) -0.004531(11) 0.162300(6) 0.01992(6) Uani 1 1 d . . .
Cl1 Cl 0.17733(5) -0.14129(8) 0.25618(5) 0.0295(2) Uani 1 1 d . . .
Cl2 Cl 0.03380(5) 0.02221(10) 0.16457(6) 0.0370(3) Uani 1 1 d . . .
Cl3 Cl 0.18357(5) 0.14823(8) 0.24573(5) 0.0287(2) Uani 1 1 d . . .
O1 O 0.10475(12) -0.1303(2) 0.09687(13) 0.0233(6) Uani 1 1 d . . .
O2 O 0.21877(12) -0.0248(2) 0.16232(13) 0.0222(6) Uani 1 1 d . . .
O3 O 0.11687(12) 0.1043(2) 0.08980(13) 0.0234(6) Uani 1 1 d . . .
N1 N 0.31037(16) -0.0045(3) 0.27228(17) 0.0264(8) Uani 1 1 d . . .
H1 H 0.2779 -0.0202 0.2320 0.032 Uiso 1 1 d R . .
N2 N 0.11695(18) -0.0928(3) -0.12735(19) 0.0396(10) Uani 1 1 d . . .
H2 H 0.1145 -0.1635 -0.1439 0.048 Uiso 1 1 d R . .
N3 N 0.0995(2) -0.2765(4) -0.1867(2) 0.0504(13) Uani 1 1 d . . .
C1 C 0.03840(18) -0.2250(3) 0.00947(19) 0.0227(9) Uani 1 1 d . . .
C2 C 0.09611(18) -0.1988(3) 0.05271(17) 0.0203(9) Uani 1 1 d . . .
C3 C 0.14354(19) -0.2463(3) 0.04999(19) 0.0244(9) Uani 1 1 d . . .
C4 C 0.13283(19) -0.3202(3) 0.0052(2) 0.0269(10) Uani 1 1 d . . .
H4 H 0.1640 -0.3526 0.0036 0.032 Uiso 1 1 calc R . .
C5 C 0.07617(19) -0.3473(4) -0.0377(2) 0.0286(10) Uani 1 1 d . . .
H5 H 0.0696 -0.3968 -0.0677 0.034 Uiso 1 1 calc R . .
C6 C 0.03014(19) -0.2995(3) -0.03471(19) 0.0260(9) Uani 1 1 d . . .
H6 H -0.0075 -0.3176 -0.0632 0.031 Uiso 1 1 calc R . .
C7 C 0.20556(18) -0.2169(3) 0.0964(2) 0.0242(9) Uani 1 1 d . . .
H7A H 0.2318 -0.2717 0.0980 0.029 Uiso 1 1 calc R . .
H7B H 0.2082 -0.2112 0.1368 0.029 Uiso 1 1 calc R . .
C8 C 0.22441(17) -0.1139(3) 0.08018(19) 0.0228(9) Uani 1 1 d . . .
C9 C 0.22728(18) -0.0214(3) 0.1123(2) 0.0238(9) Uani 1 1 d . . .
C10 C 0.23854(17) 0.0748(3) 0.09309(18) 0.0233(9) Uani 1 1 d . . .
C11 C 0.25359(18) 0.0759(3) 0.0459(2) 0.0269(10) Uani 1 1 d . . .
H11 H 0.2628 0.1388 0.0338 0.032 Uiso 1 1 calc R . .
C12 C 0.25491(19) -0.0157(3) 0.0168(2) 0.0275(10) Uani 1 1 d . . .
H12 H 0.2665 -0.0146 -0.0135 0.033 Uiso 1 1 calc R . .
C13 C 0.23890(18) -0.1086(3) 0.0329(2) 0.0266(10) Uani 1 1 d . . .
H13 H 0.2378 -0.1691 0.0116 0.032 Uiso 1 1 calc R . .
C14 C 0.22948(17) 0.1775(3) 0.11819(18) 0.0221(9) Uani 1 1 d . . .
H14A H 0.2274 0.1646 0.1558 0.026 Uiso 1 1 calc R . .
H14B H 0.2624 0.2230 0.1278 0.026 Uiso 1 1 calc R . .
C15 C 0.17423(18) 0.2309(3) 0.07238(18) 0.0212(9) Uani 1 1 d . . .
C16 C 0.11911(18) 0.1872(3) 0.05771(18) 0.0203(9) Uani 1 1 d . . .
C17 C 0.06809(18) 0.2277(3) 0.01017(19) 0.0228(9) Uani 1 1 d . . .
C18 C 0.07206(19) 0.3165(3) -0.0200(2) 0.0282(10) Uani 1 1 d . . .
H18 H 0.0384 0.3449 -0.0514 0.034 Uiso 1 1 calc R . .
C19 C 0.1255(2) 0.3637(4) -0.0041(2) 0.0313(10) Uani 1 1 d . . .
H19 H 0.1273 0.4242 -0.0239 0.038 Uiso 1 1 calc R . .
C20 C 0.17602(19) 0.3197(3) 0.0416(2) 0.0264(10) Uani 1 1 d . . .
H20 H 0.2117 0.3504 0.0516 0.032 Uiso 1 1 calc R . .
C21 C 0.01098(17) 0.1691(3) -0.01249(19) 0.0234(9) Uani 1 1 d . . .
H21A H -0.0018 0.1493 -0.0548 0.028 Uiso 1 1 calc R . .
H21B H 0.0185 0.1054 0.0111 0.028 Uiso 1 1 calc R . .
C22 C 0.3300(2) 0.0939(4) 0.2853(2) 0.0314(10) Uani 1 1 d . . .
H22 H 0.3132 0.1458 0.2559 0.038 Uiso 1 1 calc R . .
C23 C 0.3743(2) 0.1177(4) 0.3412(2) 0.0324(11) Uani 1 1 d . . .
H23 H 0.3889 0.1852 0.3500 0.039 Uiso 1 1 calc R . .
C24 C 0.3973(2) 0.0404(4) 0.3851(2) 0.0315(10) Uani 1 1 d . . .
H24 H 0.4270 0.0560 0.4240 0.038 Uiso 1 1 calc R . .
C25 C 0.37634(19) -0.0603(4) 0.3711(2) 0.0297(10) Uani 1 1 d . . .
H25 H 0.3918 -0.1129 0.4003 0.036 Uiso 1 1 calc R . .
C26 C 0.33211(19) -0.0813(4) 0.3132(2) 0.0304(10) Uani 1 1 d . . .
H26 H 0.3176 -0.1486 0.3027 0.037 Uiso 1 1 calc R . .
C27 C 0.1030(2) -0.0822(4) -0.0819(2) 0.0329(11) Uani 1 1 d . . .
H27 H 0.0899 -0.1396 -0.0689 0.040 Uiso 1 1 calc R . .
C28 C 0.1079(2) 0.0131(4) -0.0542(2) 0.0324(11) Uani 1 1 d . . .
H28 H 0.0997 0.0201 -0.0216 0.039 Uiso 1 1 calc R . .
C29 C 0.1254(2) 0.0982(4) -0.0758(2) 0.0367(11) Uani 1 1 d . . .
H29 H 0.1277 0.1638 -0.0588 0.044 Uiso 1 1 calc R . .
C30 C 0.1396(2) 0.0853(4) -0.1230(2) 0.0424(13) Uani 1 1 d . . .
H30 H 0.1520 0.1416 -0.1375 0.051 Uiso 1 1 calc R . .
C31 C 0.1350(3) -0.0115(4) -0.1476(3) 0.0437(13) Uani 1 1 d . . .
H31 H 0.1445 -0.0210 -0.1791 0.052 Uiso 1 1 calc R . .
C32 C 0.0643(3) -0.2688(6) -0.2474(3) 0.0570(17) Uani 1 1 d . . .
H32 H 0.0515 -0.2033 -0.2646 0.068 Uiso 1 1 calc R . .
C33 C 0.0467(3) -0.3561(6) -0.2851(3) 0.0604(17) Uani 1 1 d U . .
H33 H 0.0226 -0.3494 -0.3270 0.073 Uiso 1 1 calc R . .
C34 C 0.0650(3) -0.4504(7) -0.2597(3) 0.073(2) Uani 1 1 d U . .
H34 H 0.0527 -0.5098 -0.2841 0.088 Uiso 1 1 calc R . .
C35 C 0.1027(3) -0.4597(7) -0.1967(4) 0.078(2) Uani 1 1 d . . .
H35 H 0.1167 -0.5242 -0.1785 0.093 Uiso 1 1 calc R . .
C36 C 0.1179(2) -0.3698(6) -0.1632(3) 0.0573(17) Uani 1 1 d . . .
H36 H 0.1427 -0.3747 -0.1213 0.069 Uiso 1 1 calc R . .
N4 N 0.0755(3) 0.6878(6) 0.2879(4) 0.053(3) Uani 0.50 1 d PG . .
C37 C 0.0517(4) 0.6745(7) 0.3273(3) 0.067(4) Uani 0.50 1 d PG . .
H37A H 0.0710 0.6312 0.3630 0.076 Uiso 0.50 1 d P . .
C38 C -0.0001(4) 0.7239(8) 0.3151(4) 0.072(4) Uani 0.50 1 d PGU . .
H38A H -0.0165 0.7148 0.3423 0.087 Uiso 0.50 1 d PR . .
C39 C -0.0280(3) 0.7866(7) 0.2635(5) 0.069(5) Uani 0.50 1 d PG . .
H39A H -0.0638 0.8208 0.2550 0.106 Uiso 0.50 1 d PR . .
C40 C -0.0042(3) 0.7999(6) 0.2241(4) 0.061(4) Uani 0.50 1 d PG . .
H40A H -0.0235 0.8433 0.1884 0.070 Uiso 0.50 1 d PR . .
C41 C 0.0476(4) 0.7505(7) 0.2363(4) 0.065(5) Uani 0.50 1 d PG . .
H41A H 0.0641 0.7597 0.2091 0.070 Uiso 0.50 1 d PR . .

loop_
_atom_site_aniso_label
_atom_site_aniso_U_11
_atom_site_aniso_U_22
_atom_site_aniso_U_33
_atom_site_aniso_U_23
_atom_site_aniso_U_13
_atom_site_aniso_U_12
U 0.02017(9) 0.01960(9) 0.01903(10) -0.00028(6) 0.00842(7) -0.00021(6)
Cl1 0.0352(6) 0.0266(5) 0.0248(5) 0.0040(4) 0.0126(5) 0.0057(5)
Cl2 0.0244(5) 0.0457(7) 0.0426(7) -0.0029(5) 0.0172(5) 0.0008(5)
Cl3 0.0308(6) 0.0259(5) 0.0296(6) -0.0057(4) 0.0142(5) -0.0036(4)
O1 0.0237(15) 0.0216(15) 0.0237(15) -0.0048(12) 0.0103(13) -0.0001(12)
O2 0.0181(14) 0.0254(15) 0.0215(15) 0.0009(12) 0.0080(12) 0.0004(12)
O3 0.0218(15) 0.0223(15) 0.0235(15) 0.0076(12) 0.0086(12) 0.0010(12)
N1 0.0214(18) 0.031(2) 0.0242(19) -0.0018(15) 0.0086(15) -0.0015(15)
N2 0.042(3) 0.043(3) 0.035(2) -0.0078(19) 0.020(2) -0.005(2)
N3 0.046(3) 0.074(4) 0.038(3) -0.013(2) 0.025(2) -0.017(3)
C1 0.025(2) 0.019(2) 0.027(2) 0.0056(17) 0.0140(19) 0.0022(17)
C2 0.023(2) 0.017(2) 0.019(2) 0.0023(15) 0.0079(18) -0.0009(16)
C3 0.027(2) 0.021(2) 0.029(2) 0.0018(17) 0.0155(19) 0.0020(17)
C4 0.027(2) 0.023(2) 0.037(3) -0.0029(18) 0.020(2) 0.0032(18)
C5 0.031(2) 0.028(2) 0.028(2) -0.0089(19) 0.015(2) -0.0024(19)
C6 0.028(2) 0.026(2) 0.024(2) -0.0023(17) 0.0117(19) -0.0034(18)
C7 0.022(2) 0.020(2) 0.032(2) 0.0014(17) 0.0137(19) 0.0019(17)
C8 0.015(2) 0.026(2) 0.026(2) -0.0009(17) 0.0092(18) 0.0024(17)
C9 0.016(2) 0.027(2) 0.031(2) -0.0003(17) 0.0130(18) -0.0014(17)
C10 0.018(2) 0.027(2) 0.021(2) 0.0027(17) 0.0059(17) 0.0007(17)
C11 0.021(2) 0.024(2) 0.038(3) 0.0039(19) 0.015(2) 0.0022(18)
C12 0.025(2) 0.032(3) 0.031(2) 0.0019(18) 0.017(2) 0.0044(18)
C13 0.024(2) 0.025(2) 0.031(2) -0.0063(18) 0.014(2) 0.0003(18)
C14 0.017(2) 0.025(2) 0.017(2) -0.0010(16) 0.0020(17) -0.0049(17)
C15 0.020(2) 0.020(2) 0.023(2) -0.0042(16) 0.0099(18) -0.0024(17)
C16 0.021(2) 0.019(2) 0.016(2) -0.0021(15) 0.0052(17) 0.0017(16)
C17 0.020(2) 0.022(2) 0.024(2) -0.0042(17) 0.0076(18) 0.0011(17)
C18 0.024(2) 0.029(2) 0.028(2) 0.0099(18) 0.010(2) 0.0066(19)
C19 0.032(3) 0.026(2) 0.039(3) 0.009(2) 0.020(2) -0.001(2)
C20 0.025(2) 0.022(2) 0.032(2) -0.0008(18) 0.014(2) -0.0024(18)
C21 0.021(2) 0.020(2) 0.025(2) -0.0019(17) 0.0074(18) 0.0000(17)
C22 0.034(3) 0.026(2) 0.038(3) 0.004(2) 0.019(2) 0.004(2)
C23 0.040(3) 0.024(2) 0.038(3) -0.0056(19) 0.022(2) -0.005(2)
C24 0.028(2) 0.042(3) 0.022(2) -0.002(2) 0.009(2) -0.005(2)
C25 0.026(2) 0.031(3) 0.030(2) 0.0108(19) 0.011(2) 0.0047(19)
C26 0.027(2) 0.026(2) 0.037(3) 0.000(2) 0.014(2) -0.0014(19)
C27 0.026(2) 0.043(3) 0.030(2) 0.000(2) 0.012(2) -0.005(2)
C28 0.024(2) 0.047(3) 0.023(2) -0.001(2) 0.0080(19) 0.003(2)
C29 0.033(3) 0.043(3) 0.031(3) 0.001(2) 0.013(2) 0.003(2)
C30 0.046(3) 0.047(3) 0.036(3) -0.001(2) 0.021(3) -0.010(3)
C31 0.052(3) 0.054(4) 0.035(3) -0.007(2) 0.028(3) -0.011(3)
C32 0.057(4) 0.082(5) 0.042(3) 0.001(3) 0.032(3) -0.023(3)
C33 0.053(3) 0.089(4) 0.048(3) -0.011(3) 0.031(3) -0.012(3)
C34 0.065(3) 0.087(4) 0.079(4) -0.031(3) 0.045(3) -0.002(3)
C35 0.058(4) 0.087(5) 0.076(5) -0.011(4) 0.022(4) 0.030(4)
C36 0.030(3) 0.099(6) 0.039(3) -0.015(3) 0.013(3) 0.004(3)
N4 0.042(5) 0.051(6) 0.059(6) 0.006(5) 0.017(5) 0.004(5)
C37 0.074(9) 0.077(10) 0.066(9) -0.028(7) 0.046(8) -0.010(8)
C38 0.072(6) 0.079(6) 0.073(5) -0.013(4) 0.039(4) -0.001(4)
C39 0.041(11) 0.065(11) 0.108(14) -0.033(10) 0.040(9) -0.004(9)
C40 0.042(8) 0.044(7) 0.095(11) 0.009(6) 0.031(10) 0.004(7)
C41 0.037(8) 0.061(10) 0.090(11) 0.021(8) 0.026(7) 0.012(7)

loop_
_atom_type_symbol
_atom_type_description
_atom_type_scat_dispersion_real
_atom_type_scat_dispersion_imag
_atom_type_scat_source
C C 0.0033 0.0016 'International Tables Vol C Tables 4.2.6.8 and 6.1.1.4'
H H 0.0000 0.0000 'International Tables Vol C Tables 4.2.6.8 and 6.1.1.4'
O O 0.0106 0.0060 'International Tables Vol C Tables 4.2.6.8 and 6.1.1.4'
Cl Cl 0.1484 0.1585 'International Tables Vol C Tables 4.2.6.8 and 6.1.1.4'
U U -9.6767 9.6646 'International Tables Vol C Tables 4.2.6.8 and 6.1.1.4'
N N 0.0061 0.0033 'International Tables Vol C Tables 4.2.6.8 and 6.1.1.4'

loop_
_geom_angle_atom_site_label_1
_geom_angle_atom_site_label_2
_geom_angle_atom_site_label_3
_geom_angle
_geom_angle_site_symmetry_1
_geom_angle_site_symmetry_3
_geom_angle_publ_flag
O3 U O1 89.89(11) . . ?
O3 U O2 83.50(11) . . ?
O1 U O2 84.76(11) . . ?
O3 U Cl2 96.77(8) . . ?
O1 U Cl2 96.54(8) . . ?
O2 U Cl2 178.66(8) . . ?
O3 U Cl3 90.05(8) . . ?
O1 U Cl3 172.43(8) . . ?
O2 U Cl3 87.71(8) . . ?
Cl2 U Cl3 90.98(4) . . ?
O3 U Cl1 167.89(8) . . ?
O1 U Cl1 90.89(8) . . ?
O2 U Cl1 84.54(8) . . ?
Cl2 U Cl1 95.14(4) . . ?
Cl3 U Cl1 87.59(3) . . ?
C26 N1 C22 122.3(4) . . ?
C31 N2 C27 121.1(5) . . ?
C36 N3 C32 118.3(6) . . ?
C6 C1 C2 118.2(4) . . ?
C6 C1 C21 123.1(4) . 5 ?
C2 C1 C21 118.7(4) . 5 ?
O1 C2 C3 120.6(4) . . ?
O1 C2 C1 118.9(4) . . ?
C3 C2 C1 120.5(4) . . ?
C4 C3 C2 118.9(4) . . ?
C4 C3 C7 121.0(4) . . ?
C2 C3 C7 120.1(4) . . ?
C3 C4 C5 121.4(4) . . ?
C6 C5 C4 119.0(4) . . ?
C5 C6 C1 122.0(4) . . ?
C3 C7 C8 112.0(3) . . ?
C13 C8 C9 118.0(4) . . ?
C13 C8 C7 120.8(4) . . ?
C9 C8 C7 121.2(4) . . ?
O2 C9 C10 119.2(4) . . ?
O2 C9 C8 119.9(4) . . ?
C10 C9 C8 121.0(4) . . ?
C11 C10 C9 118.6(4) . . ?
C11 C10 C14 119.4(4) . . ?
C9 C10 C14 121.8(4) . . ?
C12 C11 C10 120.7(4) . . ?
C13 C12 C11 119.8(4) . . ?
C12 C13 C8 121.6(4) . . ?
C15 C14 C10 111.3(3) . . ?
C20 C15 C16 118.4(4) . . ?
C20 C15 C14 121.2(4) . . ?
C16 C15 C14 120.3(4) . . ?
O3 C16 C17 120.2(4) . . ?
O3 C16 C15 118.7(3) . . ?
C17 C16 C15 121.1(4) . . ?
C18 C17 C16 118.3(4) . . ?
C18 C17 C21 120.9(4) . . ?
C16 C17 C21 120.4(4) . . ?
C17 C18 C19 121.3(4) . . ?
C20 C19 C18 119.5(4) . . ?
C15 C20 C19 121.2(4) . . ?
C1 C21 C17 117.3(4) 5 . ?
N1 C22 C23 120.2(4) . . ?
C22 C23 C24 119.1(4) . . ?
C25 C24 C23 120.0(4) . . ?
C26 C25 C24 118.8(4) . . ?
N1 C26 C25 119.5(4) . . ?
N2 C27 C28 120.6(5) . . ?
C27 C28 C29 118.6(5) . . ?
C28 C29 C30 119.8(5) . . ?
C31 C30 C29 118.7(5) . . ?
N2 C31 C30 121.2(5) . . ?
N3 C32 C33 121.7(7) . . ?
C34 C33 C32 118.8(6) . . ?
C33 C34 C35 120.3(7) . . ?
C36 C35 C34 117.0(8) . . ?
N3 C36 C35 123.9(6) . . ?
C37 N4 C41 120.0 . . ?
C38 C37 N4 120.0 . . ?
C39 C38 C37 120.0 . . ?
C38 C39 C40 120.0 . . ?
C41 C40 C39 120.0 . . ?
C40 C41 N4 120.0 . . ?

loop_
_geom_bond_atom_site_label_1
_geom_bond_atom_site_label_2
_geom_bond_distance
_geom_bond_site_symmetry_2
_geom_bond_publ_flag
U O3 2.149(3) . ?
U O1 2.154(3) . ?
U O2 2.238(3) . ?
U Cl2 2.6488(12) . ?
U Cl3 2.6958(10) . ?
U Cl1 2.6973(10) . ?
U U 7.7685(4) 5 ?
O1 C2 1.336(5) . ?
O2 C9 1.355(5) . ?
O3 C16 1.344(5) . ?
N1 C26 1.333(6) . ?
N1 C22 1.343(6) . ?
N2 C31 1.335(7) . ?
N2 C27 1.341(6) . ?
N3 C36 1.318(8) . ?
N3 C32 1.345(7) . ?
C1 C6 1.389(6) . ?
C1 C2 1.417(6) . ?
C1 C21 1.506(6) 5 ?
C2 C3 1.408(6) . ?
C3 C4 1.382(6) . ?
C3 C7 1.527(6) . ?
C4 C5 1.399(6) . ?
C5 C6 1.380(6) . ?
C7 C8 1.528(6) . ?
C8 C13 1.387(6) . ?
C8 C9 1.410(6) . ?
C9 C10 1.402(6) . ?
C10 C11 1.395(6) . ?
C10 C14 1.521(6) . ?
C11 C12 1.387(6) . ?
C12 C13 1.383(6) . ?
C14 C15 1.515(6) . ?
C15 C20 1.382(6) . ?
C15 C16 1.422(6) . ?
C16 C17 1.397(6) . ?
C17 C18 1.391(6) . ?
C17 C21 1.521(6) . ?
C18 C19 1.396(6) . ?
C19 C20 1.390(6) . ?
C21 C1 1.506(6) 5 ?
C22 C23 1.354(6) . ?
C23 C24 1.381(7) . ?
C24 C25 1.382(7) . ?
C25 C26 1.380(6) . ?
C27 C28 1.377(7) . ?
C28 C29 1.384(7) . ?
C29 C30 1.387(7) . ?
C30 C31 1.363(7) . ?
C32 C33 1.390(9) . ?
C33 C34 1.342(10) . ?
C34 C35 1.404(10) . ?
C35 C36 1.365(9) . ?
N4 C37 1.3900 . ?
N4 C41 1.3900 . ?
C37 C38 1.3900 . ?
C38 C39 1.3900 . ?
C39 C40 1.3900 . ?
C40 C41 1.3900 . ?

loop_
_geom_hbond_atom_site_label_D
_geom_hbond_atom_site_label_H
_geom_hbond_atom_site_label_A
_geom_hbond_distance_DH
_geom_hbond_distance_HA
_geom_hbond_distance_DA
_geom_hbond_angle_DHA
_geom_hbond_site_symmetry_A
N1 H1 O2 0.98 1.69 2.657(5) 169.8 .
N2 H2 N3 0.98 1.73 2.699(7) 168.4 .
